data_7203785
loop_
_publ_author_name
'Zordan, Fiorenzo'
'Purver, Stephen L.'
'Adams, Harry'
'Brammer, Lee'

_publ_section_title
;
 Halometallate and halide ions: nucleophiles in competition for
 hydrogen bond and halogen bond formation in halopyridinium salts of
 mixed halide--halometallate anions
;
_journal_issue 57
_journal_name_full CrystEngComm
_journal_page_first 350
_journal_paper_doi 10.1039/b503858h
_journal_volume 7
_journal_year 2005
_chemical_formula_moiety '3(C5 H5 Cl N), Cl6 Pt, Cl'
_chemical_formula_sum 'C15 H15 Cl10 N3 Pt'
_chemical_formula_weight 786.91
_chemical_name_systematic
;
?
;
_space_group_IT_number 14
_symmetry_cell_setting monoclinic
_symmetry_space_group_name_Hall '-P 2yn'
_symmetry_space_group_name_H-M 'P 1 21/n 1'
_atom_sites_solution_hydrogens geom
_atom_sites_solution_primary direct
_atom_sites_solution_secondary difmap
_audit_creation_method SHELXL-97
_cell_angle_alpha 90.00
_cell_angle_beta 98.807(3)
_cell_angle_gamma 90.00
_cell_formula_units_Z 4
_cell_length_a 9.894(2)
_cell_length_b 21.852(4)
_cell_length_c 11.640(2)
_cell_measurement_reflns_used 11669
_cell_measurement_temperature 150(2)
_cell_measurement_theta_max 27.813
_cell_measurement_theta_min 2.685
_cell_volume 2486.9(8)
_computing_structure_refinement 'SHELXL-97 (Sheldrick, 1997)'
_computing_structure_solution 'SHELXS-97 (Sheldrick, 1990)'
_diffrn_ambient_temperature 150(2)
_diffrn_measured_fraction_theta_full 0.973
_diffrn_measured_fraction_theta_max 0.973
_diffrn_measurement_device_type 'Bruker Smart 1000 CCD'
_diffrn_measurement_method \w-scans
_diffrn_radiation_monochromator graphite
_diffrn_radiation_source 'fine-focus sealed tube'
_diffrn_radiation_type MoK\a
_diffrn_radiation_wavelength 0.71073
_diffrn_reflns_av_R_equivalents 0.0391
_diffrn_reflns_av_sigmaI/netI 0.0301
_diffrn_reflns_limit_h_max 12
_diffrn_reflns_limit_h_min -12
_diffrn_reflns_limit_k_max 28
_diffrn_reflns_limit_k_min -28
_diffrn_reflns_limit_l_max 14
_diffrn_reflns_limit_l_min -14
_diffrn_reflns_number 28134
_diffrn_reflns_theta_full 27.91
_diffrn_reflns_theta_max 27.91
_diffrn_reflns_theta_min 1.86
_exptl_absorpt_coefficient_mu 6.727
_exptl_absorpt_correction_T_max 0.6884
_exptl_absorpt_correction_T_min 0.2221
_exptl_absorpt_correction_type multi-scan
_exptl_absorpt_process_details sadabs
_exptl_crystal_colour yellow
_exptl_crystal_density_diffrn 2.102
_exptl_crystal_density_method 'not measured'
_exptl_crystal_description prismatic
_exptl_crystal_F_000 1496
_exptl_crystal_size_max 0.32
_exptl_crystal_size_mid 0.15
_exptl_crystal_size_min 0.06
_refine_diff_density_max 1.733
_refine_diff_density_min -0.952
_refine_diff_density_rms 0.234
_refine_ls_extinction_method none
_refine_ls_goodness_of_fit_ref 1.086
_refine_ls_hydrogen_treatment constr
_refine_ls_matrix_type full
_refine_ls_number_parameters 262
_refine_ls_number_reflns 5783
_refine_ls_number_restraints 0
_refine_ls_restrained_S_all 1.086
_refine_ls_R_factor_all 0.0502
_refine_ls_R_factor_gt 0.0405
_refine_ls_shift/su_max 0.000
_refine_ls_shift/su_mean 0.000
_refine_ls_structure_factor_coef Fsqd
_refine_ls_weighting_details 'calc w=1/[\s^2^(Fo^2^)+(0.0714P)^2^+18.9668P] where P=(Fo^2^+2Fc^2^)/3'
_refine_ls_weighting_scheme calc
_refine_ls_wR_factor_gt 0.1259
_refine_ls_wR_factor_ref 0.1321
_reflns_number_gt 4875
_reflns_number_total 5783
_reflns_threshold_expression >2sigma(I)
_cod_data_source_file b503858h.txt
_cod_data_source_block ilb388m
_cod_original_cell_volume 2486.9(9)
_cod_original_sg_symbol_H-M P2(1)/n
_cod_database_code 7203785

loop_
_symmetry_equiv_pos_as_xyz
'x, y, z'
'-x+1/2, y+1/2, -z+1/2'
'-x, -y, -z'
'x-1/2, -y-1/2, z-1/2'

loop_
_atom_site_label
_atom_site_type_symbol
_atom_site_fract_x
_atom_site_fract_y
_atom_site_fract_z
_atom_site_U_iso_or_equiv
_atom_site_adp_type
_atom_site_occupancy
_atom_site_symmetry_multiplicity
_atom_site_calc_flag
_atom_site_refinement_flags
_atom_site_disorder_assembly
_atom_site_disorder_group
Pt1 Pt 0.23725(3) 0.240488(12) 0.46530(2) 0.01975(11) Uani 1 1 d . . .
Cl1 Cl 0.09945(16) 0.16290(8) 0.36432(14) 0.0214(3) Uani 1 1 d . . .
Cl2 Cl 0.40033(15) 0.22755(7) 0.33855(13) 0.0169(3) Uani 1 1 d . . .
Cl3 Cl 0.37447(16) 0.31549(8) 0.57092(14) 0.0220(3) Uani 1 1 d . . .
Cl4 Cl 0.07280(16) 0.25327(7) 0.59262(13) 0.0167(3) Uani 1 1 d . . .
Cl5 Cl 0.34734(15) 0.16126(7) 0.58626(13) 0.0191(3) Uani 1 1 d . . .
Cl6 Cl 0.12666(16) 0.31761(7) 0.34256(13) 0.0203(3) Uani 1 1 d . . .
N1 N 0.2295(5) 0.3113(3) 0.9636(5) 0.0230(13) Uani 1 1 d . . .
H1 H 0.2235 0.3515 0.9663 0.028 Uiso 1 1 calc R . .
C2 C 0.1955(7) 0.2795(4) 1.0520(6) 0.0246(15) Uani 1 1 d . . .
H2 H 0.1649 0.3001 1.1153 0.030 Uiso 1 1 calc R . .
C3 C 0.2048(6) 0.2164(3) 1.0517(6) 0.0197(13) Uani 1 1 d . . .
H3 H 0.1819 0.1926 1.1141 0.024 Uiso 1 1 calc R . .
C4 C 0.2488(6) 0.1897(3) 0.9568(5) 0.0160(12) Uani 1 1 d . . .
Cl01 Cl 0.2641(2) 0.11074(8) 0.95329(17) 0.0305(4) Uani 1 1 d . . .
C5 C 0.2832(6) 0.2234(3) 0.8655(5) 0.0186(13) Uani 1 1 d . . .
H5 H 0.3135 0.2040 0.8010 0.022 Uiso 1 1 calc R . .
C6 C 0.2721(7) 0.2864(3) 0.8712(6) 0.0200(13) Uani 1 1 d . . .
H6 H 0.2945 0.3114 0.8101 0.024 Uiso 1 1 calc R . .
N11 N -0.0375(6) -0.1147(3) 0.3400(6) 0.0270(13) Uani 1 1 d . . .
H11 H -0.0632 -0.1450 0.3815 0.032 Uiso 1 1 calc R . .
C12 C -0.0798(8) -0.0583(4) 0.3593(7) 0.0303(16) Uani 1 1 d . . .
H12 H -0.1373 -0.0516 0.4164 0.036 Uiso 1 1 calc R . .
C13 C -0.0408(7) -0.0099(3) 0.2971(6) 0.0248(14) Uani 1 1 d . . .
H13 H -0.0682 0.0307 0.3118 0.030 Uiso 1 1 calc R . .
C14 C 0.0393(7) -0.0218(3) 0.2128(6) 0.0225(14) Uani 1 1 d . . .
Cl11 Cl 0.0893(2) 0.03768(10) 0.13172(17) 0.0408(5) Uani 1 1 d . . .
C15 C 0.0823(7) -0.0808(4) 0.1929(7) 0.0268(15) Uani 1 1 d . . .
H15 H 0.1374 -0.0889 0.1346 0.032 Uiso 1 1 calc R . .
C16 C 0.0426(8) -0.1272(3) 0.2601(7) 0.0299(16) Uani 1 1 d . . .
H16 H 0.0719 -0.1680 0.2500 0.036 Uiso 1 1 calc R . .
N21 N 0.3952(6) 0.0154(3) 0.3464(5) 0.0214(12) Uani 1 1 d . . .
H21 H 0.3455 0.0080 0.4014 0.026 Uiso 1 1 calc R . .
C22 C 0.4526(8) -0.0319(3) 0.2994(6) 0.0263(15) Uani 1 1 d . . .
H22 H 0.4391 -0.0723 0.3255 0.032 Uiso 1 1 calc R . .
C23 C 0.5301(8) -0.0223(3) 0.2145(7) 0.0299(16) Uani 1 1 d . . .
H23 H 0.5703 -0.0557 0.1798 0.036 Uiso 1 1 calc R . .
C24 C 0.5494(7) 0.0373(3) 0.1796(6) 0.0235(14) Uani 1 1 d . . .
Cl21 Cl 0.6496(3) 0.05163(11) 0.0754(2) 0.0462(5) Uani 1 1 d . . .
C25 C 0.4874(7) 0.0850(3) 0.2280(6) 0.0249(14) Uani 1 1 d . . .
H25 H 0.4983 0.1258 0.2025 0.030 Uiso 1 1 calc R . .
C26 C 0.4097(7) 0.0734(3) 0.3136(7) 0.0265(15) Uani 1 1 d . . .
H26 H 0.3672 0.1058 0.3489 0.032 Uiso 1 1 calc R . .
Cl Cl 0.24470(17) 0.45017(8) 0.97783(14) 0.0235(3) Uani 1 1 d . . .

loop_
_atom_site_aniso_label
_atom_site_aniso_U_11
_atom_site_aniso_U_22
_atom_site_aniso_U_33
_atom_site_aniso_U_23
_atom_site_aniso_U_13
_atom_site_aniso_U_12
Pt1 0.01900(15) 0.02065(17) 0.01970(15) 0.00028(9) 0.00328(10) 0.00120(9)
Cl1 0.0169(7) 0.0205(8) 0.0258(8) -0.0074(6) 0.0005(6) -0.0030(6)
Cl2 0.0174(7) 0.0169(7) 0.0178(7) 0.0012(5) 0.0071(5) 0.0014(5)
Cl3 0.0157(7) 0.0221(8) 0.0278(8) -0.0088(6) 0.0021(6) -0.0016(6)
Cl4 0.0156(7) 0.0190(7) 0.0159(7) 0.0021(5) 0.0041(5) 0.0040(5)
Cl5 0.0189(7) 0.0220(8) 0.0169(7) 0.0045(6) 0.0042(6) 0.0074(6)
Cl6 0.0191(7) 0.0219(8) 0.0203(7) 0.0060(6) 0.0044(6) 0.0050(6)
N1 0.019(3) 0.017(3) 0.032(3) -0.008(2) -0.001(2) -0.002(2)
C2 0.016(3) 0.033(4) 0.024(3) -0.013(3) 0.001(3) 0.001(3)
C3 0.013(3) 0.029(4) 0.017(3) -0.001(3) 0.003(2) 0.001(3)
C4 0.009(3) 0.022(3) 0.016(3) -0.002(2) -0.001(2) 0.001(2)
Cl01 0.0345(9) 0.0191(9) 0.0383(10) 0.0018(7) 0.0073(8) 0.0031(7)
C5 0.014(3) 0.028(4) 0.014(3) -0.003(3) 0.003(2) 0.001(3)
C6 0.019(3) 0.020(3) 0.019(3) 0.001(3) -0.001(2) -0.004(3)
N11 0.026(3) 0.020(3) 0.037(3) 0.003(3) 0.010(3) -0.005(2)
C12 0.031(4) 0.027(4) 0.037(4) -0.001(3) 0.018(3) -0.003(3)
C13 0.030(4) 0.016(3) 0.029(4) -0.002(3) 0.005(3) 0.004(3)
C14 0.023(3) 0.018(3) 0.026(3) -0.002(3) 0.002(3) -0.005(3)
Cl11 0.0569(13) 0.0340(11) 0.0317(10) 0.0061(8) 0.0066(9) -0.0187(9)
C15 0.021(3) 0.030(4) 0.031(4) -0.007(3) 0.009(3) 0.000(3)
C16 0.030(4) 0.017(4) 0.042(4) -0.008(3) 0.000(3) 0.004(3)
N21 0.020(3) 0.021(3) 0.025(3) 0.002(2) 0.008(2) 0.000(2)
C22 0.031(4) 0.019(3) 0.031(4) 0.003(3) 0.012(3) -0.003(3)
C23 0.038(4) 0.016(3) 0.041(4) -0.005(3) 0.020(3) 0.003(3)
C24 0.028(4) 0.021(3) 0.023(3) 0.003(3) 0.008(3) -0.004(3)
Cl21 0.0576(13) 0.0433(12) 0.0455(12) 0.0031(10) 0.0326(11) -0.0099(10)
C25 0.032(4) 0.018(3) 0.023(3) 0.005(3) 0.000(3) -0.001(3)
C26 0.027(4) 0.022(4) 0.031(4) -0.001(3) 0.008(3) 0.003(3)
Cl 0.0281(8) 0.0168(8) 0.0276(8) -0.0010(6) 0.0103(7) -0.0016(6)

loop_
_atom_type_symbol
_atom_type_description
_atom_type_scat_dispersion_real
_atom_type_scat_dispersion_imag
_atom_type_scat_source
C C 0.0033 0.0016 'International Tables Vol C Tables 4.2.6.8 and 6.1.1.4'
H H 0.0000 0.0000 'International Tables Vol C Tables 4.2.6.8 and 6.1.1.4'
N N 0.0061 0.0033 'International Tables Vol C Tables 4.2.6.8 and 6.1.1.4'
Cl Cl 0.1484 0.1585 'International Tables Vol C Tables 4.2.6.8 and 6.1.1.4'
Pt Pt -1.7033 8.3905 'International Tables Vol C Tables 4.2.6.8 and 6.1.1.4'

loop_
_geom_angle_atom_site_label_1
_geom_angle_atom_site_label_2
_geom_angle_atom_site_label_3
_geom_angle
_geom_angle_site_symmetry_1
_geom_angle_site_symmetry_3
_geom_angle_publ_flag
Cl3 Pt1 Cl2 90.86(6) . . ?
Cl3 Pt1 Cl6 89.76(6) . . ?
Cl2 Pt1 Cl6 90.29(5) . . ?
Cl3 Pt1 Cl1 178.15(6) . . ?
Cl2 Pt1 Cl1 90.04(6) . . ?
Cl6 Pt1 Cl1 91.85(6) . . ?
Cl3 Pt1 Cl4 89.29(6) . . ?
Cl2 Pt1 Cl4 179.85(6) . . ?
Cl6 Pt1 Cl4 89.73(5) . . ?
Cl1 Pt1 Cl4 89.81(6) . . ?
Cl3 Pt1 Cl5 91.28(6) . . ?
Cl2 Pt1 Cl5 89.31(5) . . ?
Cl6 Pt1 Cl5 178.89(6) . . ?
Cl1 Pt1 Cl5 87.11(6) . . ?
Cl4 Pt1 Cl5 90.66(5) . . ?
C2 N1 C6 124.2(7) . . ?
C2 N1 H1 117.9 . . ?
C6 N1 H1 117.9 . . ?
N1 C2 C3 119.7(6) . . ?
N1 C2 H2 120.2 . . ?
C3 C2 H2 120.2 . . ?
C4 C3 C2 117.1(6) . . ?
C4 C3 H3 121.5 . . ?
C2 C3 H3 121.5 . . ?
C5 C4 C3 122.6(7) . . ?
C5 C4 Cl01 118.7(5) . . ?
C3 C4 Cl01 118.7(5) . . ?
C4 C5 C6 117.6(6) . . ?
C4 C5 H5 121.2 . . ?
C6 C5 H5 121.2 . . ?
N1 C6 C5 118.9(6) . . ?
N1 C6 H6 120.5 . . ?
C5 C6 H6 120.5 . . ?
C12 N11 C16 122.6(7) . . ?
C12 N11 H11 118.7 . . ?
C16 N11 H11 118.7 . . ?
N11 C12 C13 120.3(7) . . ?
N11 C12 H12 119.9 . . ?
C13 C12 H12 119.9 . . ?
C12 C13 C14 118.1(7) . . ?
C12 C13 H13 121.0 . . ?
C14 C13 H13 121.0 . . ?
C13 C14 C15 121.2(7) . . ?
C13 C14 Cl11 119.5(6) . . ?
C15 C14 Cl11 119.2(6) . . ?
C16 C15 C14 117.9(7) . . ?
C16 C15 H15 121.0 . . ?
C14 C15 H15 121.0 . . ?
N11 C16 C15 119.8(7) . . ?
N11 C16 H16 120.1 . . ?
C15 C16 H16 120.1 . . ?
C22 N21 C26 123.0(6) . . ?
C22 N21 H21 118.5 . . ?
C26 N21 H21 118.5 . . ?
N21 C22 C23 120.2(7) . . ?
N21 C22 H22 119.9 . . ?
C23 C22 H22 119.9 . . ?
C22 C23 C24 118.4(7) . . ?
C22 C23 H23 120.8 . . ?
C24 C23 H23 120.8 . . ?
C25 C24 C23 120.2(6) . . ?
C25 C24 Cl21 119.7(5) . . ?
C23 C24 Cl21 120.0(6) . . ?
C26 C25 C24 119.4(7) . . ?
C26 C25 H25 120.3 . . ?
C24 C25 H25 120.3 . . ?
N21 C26 C25 118.7(7) . . ?
N21 C26 H26 120.7 . . ?
C25 C26 H26 120.7 . . ?

loop_
_geom_bond_atom_site_label_1
_geom_bond_atom_site_label_2
_geom_bond_distance
_geom_bond_site_symmetry_2
_geom_bond_publ_flag
Pt1 Cl3 2.3515(16) . ?
Pt1 Cl2 2.3641(15) . ?
Pt1 Cl6 2.3663(16) . ?
Pt1 Cl1 2.3715(16) . ?
Pt1 Cl4 2.3790(15) . ?
Pt1 Cl5 2.3867(15) . ?
N1 C2 1.327(10) . ?
N1 C6 1.330(9) . ?
N1 H1 0.8800 . ?
C2 C3 1.382(11) . ?
C2 H2 0.9500 . ?
C3 C4 1.377(9) . ?
C3 H3 0.9500 . ?
C4 C5 1.377(9) . ?
C4 Cl01 1.734(7) . ?
C5 C6 1.384(10) . ?
C5 H5 0.9500 . ?
C6 H6 0.9500 . ?
N11 C12 1.333(10) . ?
N11 C16 1.339(10) . ?
N11 H11 0.8800 . ?
C12 C13 1.369(10) . ?
C12 H12 0.9500 . ?
C13 C14 1.377(10) . ?
C13 H13 0.9500 . ?
C14 C15 1.389(10) . ?
C14 Cl11 1.723(7) . ?
C15 C16 1.374(11) . ?
C15 H15 0.9500 . ?
C16 H16 0.9500 . ?
N21 C22 1.335(9) . ?
N21 C26 1.338(9) . ?
N21 H21 0.8800 . ?
C22 C23 1.357(10) . ?
C22 H22 0.9500 . ?
C23 C24 1.387(10) . ?
C23 H23 0.9500 . ?
C24 C25 1.374(10) . ?
C24 Cl21 1.708(7) . ?
C25 C26 1.372(10) . ?
C25 H25 0.9500 . ?
C26 H26 0.9500 . ?
